data_8101817
loop_
_publ_author_name
'R. J. Staples'
'A. A. Spencer'

_publ_section_title
;
Crystal structure of S,R-(+)-N-methylephedrine, C~11~H~17~NO
;
_journal_issue 3
_journal_name_full 'Zeitschrift f\"ur Kristallographie - New Crystal Structures'
_journal_page_first 437
_journal_page_last 438
_journal_volume 220
_journal_year 2005
_chemical_absolute_configuration rm
_chemical_formula_moiety 'C11 H17 N O'
_chemical_formula_sum 'C11 H17 N O'
_chemical_formula_weight 179.26
_chemical_name_common S,R-(+)-N-Methylephedrine
_chemical_name_systematic S,R-(+)-N-Methylephedrine
_space_group_IT_number 5
_symmetry_cell_setting monoclinic
_symmetry_Int_Tables_number 5
_symmetry_space_group_name_Hall 'C 2y'
_symmetry_space_group_name_H-M 'C 1 2 1'
_atom_sites_solution_hydrogens difmap
_atom_sites_solution_primary direct
_atom_sites_solution_secondary difmap
_audit_creation_method SHELXL-97
_cell_angle_alpha 90.00
_cell_angle_beta 110.206(5)
_cell_angle_gamma 90.00
_cell_formula_units_Z 4
_cell_length_a 16.508(5)
_cell_length_b 6.1100(18)
_cell_length_c 11.165(3)
_cell_measurement_reflns_used 899
_cell_measurement_temperature 193(2)
_cell_measurement_theta_max 27.89
_cell_measurement_theta_min 3.58
_cell_volume 1056.8(5)
_computing_cell_refinement 'SMART (BRUKER, V5.625, 2001)'
_computing_data_collection 'ASTRO (BRUKER, V5.007, 1997)'
_computing_data_reduction 'SAINT (BRUKER, V6.22, 2001)'
_computing_molecular_graphics 'SHELXTL (BRUKER, 2000, V6.1)'
_computing_publication_material 'XCIF (Sheldrick and BRUKER, 1997, V5.1)'
_computing_structure_refinement 'SHELXL-97 (Sheldrick, 1997)'
_computing_structure_solution 'SHELXS-97 (Sheldrick, 1990)'
_diffrn_ambient_temperature 193(2)
_diffrn_detector_area_resol_mean 836.6
_diffrn_measured_fraction_theta_full 0.995
_diffrn_measured_fraction_theta_max 0.995
_diffrn_measurement_device_type 'Bruker SMART CCD'
_diffrn_measurement_method 'omega, 0.3 deg'
_diffrn_radiation_monochromator graphite
_diffrn_radiation_probe x-ray
_diffrn_radiation_type MoK\a
_diffrn_radiation_wavelength 0.71073
_diffrn_reflns_av_R_equivalents 0.0204
_diffrn_reflns_av_sigmaI/netI 0.0231
_diffrn_reflns_limit_h_max 14
_diffrn_reflns_limit_h_min -21
_diffrn_reflns_limit_k_max 6
_diffrn_reflns_limit_k_min -8
_diffrn_reflns_limit_l_max 14
_diffrn_reflns_limit_l_min -13
_diffrn_reflns_number 3454
_diffrn_reflns_theta_full 27.89
_diffrn_reflns_theta_max 27.89
_diffrn_reflns_theta_min 1.94
_diffrn_source 'normal-focus sealed tube'
_diffrn_standards_decay_% 0
_diffrn_standards_interval_count 0
_diffrn_standards_number 0
_exptl_absorpt_coefficient_mu 0.072
_exptl_absorpt_correction_type none
_exptl_crystal_colour colorless
_exptl_crystal_density_diffrn 1.127
_exptl_crystal_density_method 'not measured'
_exptl_crystal_description needle
_exptl_crystal_F_000 392
_exptl_crystal_size_max 0.22
_exptl_crystal_size_mid 0.12
_exptl_crystal_size_min 0.12
_refine_diff_density_max 0.234
_refine_diff_density_min -0.132
_refine_diff_density_rms 0.032
_refine_ls_abs_structure_details 'Flack H D (1983), Acta Cryst. A39, 876-881'
_refine_ls_extinction_method none
_refine_ls_goodness_of_fit_ref 1.055
_refine_ls_hydrogen_treatment refall
_refine_ls_matrix_type full
_refine_ls_number_parameters 186
_refine_ls_number_reflns 1370
_refine_ls_number_restraints 1
_refine_ls_restrained_S_all 1.055
_refine_ls_R_factor_all 0.0382
_refine_ls_R_factor_gt 0.0321
_refine_ls_shift/su_max 0.000
_refine_ls_shift/su_mean 0.000
_refine_ls_structure_factor_coef Fsqd
_refine_ls_weighting_details 'calc w=1/[\s^2^(Fo^2^)+(0.0601P)^2^+0.1199P] where P=(Fo^2^+2Fc^2^)/3'
_refine_ls_weighting_scheme calc
_refine_ls_wR_factor_gt 0.0840
_refine_ls_wR_factor_ref 0.0897
_reflns_number_gt 1233
_reflns_number_total 1370
_reflns_threshold_expression >2sigma(I)
_cod_data_source_file 1267-1582.cff
_cod_data_source_block rjs13t
_cod_depositor_comments
;
The following automatic conversions were performed:
'_diffrn_radiation_probe' value 'X-ray' changed to 'x-ray' according to
'/home/saulius/struct/CIF-dictionaries/cif_core.dic' dictionary named
'cif_core.dic' version 2.4.1 from 2010-06-29.

'_geom_hbond_publ_flag'
value 'Y' changed to 'y' according to
'/home/saulius/struct/CIF-dictionaries/cif_core.dic' dictionary named
'cif_core.dic' version 2.4.1 from 2010-06-29.

Automatic conversion script
Id: cif_fix_enum 1555 2011-01-17 13:19:09Z saulius 
;
_cod_original_cell_volume 1056.8(6)
_cod_original_sg_symbol_Hall '2 C'
_cod_original_sg_symbol_H-M 'C 2'
_cod_database_code 8101817

loop_
_symmetry_equiv_pos_as_xyz
'x, y, z'
'-x, y, -z'
'x+1/2, y+1/2, z'
'-x+1/2, y+1/2, -z'

loop_
_atom_site_label
_atom_site_type_symbol
_atom_site_fract_x
_atom_site_fract_y
_atom_site_fract_z
_atom_site_U_iso_or_equiv
_atom_site_adp_type
_atom_site_occupancy
_atom_site_symmetry_multiplicity
_atom_site_Wyckoff_symbol
_atom_site_calc_flag
_atom_site_refinement_flags
_atom_site_disorder_assembly
_atom_site_disorder_group
O1 O 0.73482(8) 0.6360(2) 0.37908(11) 0.0339(3) Uani 1 4 c d . . .
H1 H 0.7754(16) 0.610(4) 0.452(2) 0.047(6) Uiso 1 4 c d . . .
N1 N 0.63254(8) 1.0411(3) 0.39474(12) 0.0297(3) Uani 1 4 c d . . .
C1 C 0.59719(10) 0.8553(4) 0.17914(15) 0.0348(4) Uani 1 4 c d . . .
H4 H 0.6207(13) 0.833(4) 0.1073(19) 0.036(5) Uiso 1 4 c d . . .
H2 H 0.5827(15) 0.718(5) 0.204(2) 0.049(6) Uiso 1 4 c d . . .
H3 H 0.5425(16) 0.942(4) 0.147(2) 0.049(6) Uiso 1 4 c d . . .
C2 C 0.66395(10) 0.9767(3) 0.28955(14) 0.0275(3) Uani 1 4 c d . . .
H5 H 0.6774(12) 1.119(4) 0.2596(18) 0.030(5) Uiso 1 4 c d . . .
C3 C 0.74983(9) 0.8509(3) 0.34320(13) 0.0262(3) Uani 1 4 c d . . .
H6 H 0.7871(11) 0.929(3) 0.4165(16) 0.014(4) Uiso 1 4 c d . . .
C4 C 0.79623(9) 0.8470(3) 0.24680(13) 0.0273(3) Uani 1 4 c d . . .
C5 C 0.79286(12) 0.6637(3) 0.17156(17) 0.0373(4) Uani 1 4 c d . . .
H7 H 0.7648(15) 0.535(5) 0.184(2) 0.049(6) Uiso 1 4 c d . . .
C6 C 0.83270(14) 0.6657(4) 0.08008(18) 0.0489(5) Uani 1 4 c d . . .
H8 H 0.8295(19) 0.534(6) 0.031(3) 0.069(8) Uiso 1 4 c d . . .
C7 C 0.87716(12) 0.8479(5) 0.06484(17) 0.0499(6) Uani 1 4 c d . . .
H9 H 0.9074(16) 0.848(4) 0.002(2) 0.059(7) Uiso 1 4 c d . . .
C8 C 0.88206(12) 1.0291(4) 0.14017(19) 0.0453(5) Uani 1 4 c d . . .
H10 H 0.9115(18) 1.160(5) 0.133(3) 0.060(7) Uiso 1 4 c d . . .
C9 C 0.84118(11) 1.0297(3) 0.23048(16) 0.0345(4) Uani 1 4 c d . . .
H11 H 0.8436(13) 1.158(4) 0.279(2) 0.036(5) Uiso 1 4 c d . . .
C10 C 0.58817(12) 0.8658(4) 0.43724(19) 0.0405(4) Uani 1 4 c d . . .
H12 H 0.5791(14) 0.921(4) 0.515(2) 0.045(6) Uiso 1 4 c d . . .
H14 H 0.6247(16) 0.744(5) 0.455(2) 0.052(7) Uiso 1 4 c d . . .
H13 H 0.5292(17) 0.836(5) 0.376(2) 0.053(7) Uiso 1 4 c d . . .
C11 C 0.57651(13) 1.2332(4) 0.3603(2) 0.0439(5) Uani 1 4 c d . . .
H17 H 0.6107(16) 1.358(5) 0.339(2) 0.054(7) Uiso 1 4 c d . . .
H16 H 0.5629(17) 1.285(4) 0.436(3) 0.053(7) Uiso 1 4 c d . . .
H15 H 0.5206(17) 1.199(5) 0.288(3) 0.063(8) Uiso 1 4 c d . . .

loop_
_atom_site_aniso_label
_atom_site_aniso_U_11
_atom_site_aniso_U_22
_atom_site_aniso_U_33
_atom_site_aniso_U_23
_atom_site_aniso_U_13
_atom_site_aniso_U_12
O1 0.0339(6) 0.0316(6) 0.0337(6) 0.0108(5) 0.0086(5) -0.0032(5)
N1 0.0282(6) 0.0304(7) 0.0300(6) -0.0006(6) 0.0093(5) 0.0005(6)
C1 0.0296(7) 0.0451(10) 0.0259(7) -0.0001(8) 0.0049(5) -0.0054(9)
C2 0.0277(7) 0.0288(8) 0.0258(7) 0.0038(6) 0.0089(5) -0.0022(6)
C3 0.0262(7) 0.0281(8) 0.0224(6) 0.0012(6) 0.0061(5) -0.0036(7)
C4 0.0244(6) 0.0319(8) 0.0235(6) 0.0010(7) 0.0055(5) -0.0013(7)
C5 0.0398(9) 0.0368(10) 0.0345(8) -0.0019(8) 0.0118(7) 0.0023(9)
C6 0.0488(11) 0.0627(15) 0.0356(9) -0.0077(10) 0.0151(8) 0.0132(11)
C7 0.0362(8) 0.0836(17) 0.0341(8) 0.0108(11) 0.0174(7) 0.0133(12)
C8 0.0305(8) 0.0635(14) 0.0425(9) 0.0192(10) 0.0133(7) -0.0019(10)
C9 0.0316(8) 0.0381(10) 0.0320(7) 0.0031(8) 0.0085(6) -0.0063(8)
C10 0.0389(9) 0.0473(12) 0.0418(9) 0.0007(9) 0.0220(7) -0.0055(9)
C11 0.0353(9) 0.0412(11) 0.0510(11) -0.0013(9) 0.0095(8) 0.0080(9)

loop_
_atom_type_symbol
_atom_type_description
_atom_type_scat_dispersion_real
_atom_type_scat_dispersion_imag
_atom_type_scat_source
C C 0.0033 0.0016 'International Tables Vol C Tables 4.2.6.8 and 6.1.1.4'
H H 0.0000 0.0000 'International Tables Vol C Tables 4.2.6.8 and 6.1.1.4'
N N 0.0061 0.0033 'International Tables Vol C Tables 4.2.6.8 and 6.1.1.4'
O O 0.0106 0.0060 'International Tables Vol C Tables 4.2.6.8 and 6.1.1.4'

loop_
_geom_angle_atom_site_label_1
_geom_angle_atom_site_label_2
_geom_angle_atom_site_label_3
_geom_angle
_geom_angle_site_symmetry_1
_geom_angle_site_symmetry_3
_geom_angle_publ_flag
C3 O1 H1 106.4(17) . . ?
C11 N1 C10 109.31(15) . . ?
C11 N1 C2 111.40(14) . . ?
C10 N1 C2 114.27(14) . . ?
C2 C1 H4 109.5(12) . . ?
C2 C1 H2 112.3(15) . . ?
H4 C1 H2 109(2) . . ?
C2 C1 H3 110.0(14) . . ?
H4 C1 H3 109.2(17) . . ?
H2 C1 H3 107(2) . . ?
N1 C2 C1 114.34(13) . . ?
N1 C2 C3 110.42(12) . . ?
C1 C2 C3 112.38(14) . . ?
N1 C2 H5 102.4(11) . . ?
C1 C2 H5 109.8(11) . . ?
C3 C2 H5 106.7(12) . . ?
O1 C3 C4 111.39(14) . . ?
O1 C3 C2 110.16(12) . . ?
C4 C3 C2 110.68(12) . . ?
O1 C3 H6 109.9(10) . . ?
C4 C3 H6 106.2(9) . . ?
C2 C3 H6 108.4(10) . . ?
C9 C4 C5 118.74(15) . . ?
C9 C4 C3 120.21(15) . . ?
C5 C4 C3 121.03(15) . . ?
C4 C5 C6 120.4(2) . . ?
C4 C5 H7 120.3(15) . . ?
C6 C5 H7 119.3(15) . . ?
C7 C6 C5 120.3(2) . . ?
C7 C6 H8 122.2(18) . . ?
C5 C6 H8 117.4(18) . . ?
C8 C7 C6 119.80(16) . . ?
C8 C7 H9 119.7(16) . . ?
C6 C7 H9 120.5(16) . . ?
C7 C8 C9 120.2(2) . . ?
C7 C8 H10 123.2(16) . . ?
C9 C8 H10 116.6(16) . . ?
C4 C9 C8 120.5(2) . . ?
C4 C9 H11 120.4(13) . . ?
C8 C9 H11 119.0(13) . . ?
N1 C10 H12 106.2(15) . . ?
N1 C10 H14 107.0(16) . . ?
H12 C10 H14 111(2) . . ?
N1 C10 H13 113.1(16) . . ?
H12 C10 H13 104.6(19) . . ?
H14 C10 H13 114(2) . . ?
N1 C11 H17 108.1(15) . . ?
N1 C11 H16 109.8(15) . . ?
H17 C11 H16 105(2) . . ?
N1 C11 H15 111.4(18) . . ?
H17 C11 H15 113(2) . . ?
H16 C11 H15 109(2) . . ?

loop_
_geom_bond_atom_site_label_1
_geom_bond_atom_site_label_2
_geom_bond_distance
_geom_bond_site_symmetry_2
_geom_bond_publ_flag
O1 C3 1.419(2) . ?
O1 H1 0.87(3) . ?
N1 C11 1.461(3) . ?
N1 C10 1.466(2) . ?
N1 C2 1.491(2) . ?
C1 C2 1.532(2) . ?
C1 H4 1.01(2) . ?
C1 H2 0.94(3) . ?
C1 H3 1.00(3) . ?
C2 C3 1.540(2) . ?
C2 H5 0.98(2) . ?
C3 C4 1.522(2) . ?
C3 H6 0.962(18) . ?
C4 C9 1.387(2) . ?
C4 C5 1.389(2) . ?
C5 C6 1.393(3) . ?
C5 H7 0.95(3) . ?
C6 C7 1.376(4) . ?
C6 H8 0.96(3) . ?
C7 C8 1.376(4) . ?
C7 H9 0.99(2) . ?
C8 C9 1.394(3) . ?
C8 H10 0.96(3) . ?
C9 H11 0.95(3) . ?
C10 H12 0.99(2) . ?
C10 H14 0.93(3) . ?
C10 H13 0.99(3) . ?
C11 H17 1.02(3) . ?
C11 H16 1.00(3) . ?
C11 H15 1.02(3) . ?

loop_
_geom_hbond_atom_site_label_D
_geom_hbond_atom_site_label_H
_geom_hbond_atom_site_label_A
_geom_hbond_distance_DH
_geom_hbond_distance_HA
_geom_hbond_distance_DA
_geom_hbond_angle_DHA
_geom_hbond_site_symmetry_A
_geom_hbond_publ_flag
O1 H1 N1 0.87(3) 1.90(3) 2.7728(19) 176(2) 4_646 y

loop_
_geom_torsion_atom_site_label_1
_geom_torsion_atom_site_label_2
_geom_torsion_atom_site_label_3
_geom_torsion_atom_site_label_4
_geom_torsion
_geom_torsion_site_symmetry_1
_geom_torsion_site_symmetry_2
_geom_torsion_site_symmetry_3
_geom_torsion_site_symmetry_4
_geom_torsion_publ_flag
C11 N1 C2 C1 -77.3(2) . . . . ?
C10 N1 C2 C1 47.23(19) . . . . ?
C11 N1 C2 C3 154.83(14) . . . . ?
C10 N1 C2 C3 -80.68(17) . . . . ?
N1 C2 C3 O1 74.11(16) . . . . ?
C1 C2 C3 O1 -54.86(16) . . . . ?
N1 C2 C3 C4 -162.25(13) . . . . ?
C1 C2 C3 C4 68.77(17) . . . . ?
O1 C3 C4 C9 -159.10(14) . . . . ?
C2 C3 C4 C9 77.98(17) . . . . ?
O1 C3 C4 C5 22.45(19) . . . . ?
C2 C3 C4 C5 -100.48(18) . . . . ?
C9 C4 C5 C6 -1.1(3) . . . . ?
C3 C4 C5 C6 177.37(16) . . . . ?
C4 C5 C6 C7 1.2(3) . . . . ?
C5 C6 C7 C8 -0.2(3) . . . . ?
C6 C7 C8 C9 -0.9(3) . . . . ?
C5 C4 C9 C8 0.1(2) . . . . ?
C3 C4 C9 C8 -178.43(15) . . . . ?
C7 C8 C9 C4 0.9(3) . . . . ?

loop_
_cod_related_entry_id
_cod_related_entry_database
_cod_related_entry_code
1 ChemSpider 92163
